data_7051937
loop_
_publ_author_name
'Fern\'andez de Luis, Roberto'
'Mesa, Jos\'e L.'
'Urtiaga, Miren K.'
'Lezama, Luis'
'Arriortua, Mar\'ia I.'
'Rojo, Te\'ofilo'

_publ_section_title
;
 Topological description of a 3D self-catenated nickel hybrid vanadate
 Ni(bpe)(VO3)2. Thermal stability, spectroscopic and magnetic
 properties
;
_journal_issue 9
_journal_name_full 'New Journal of Chemistry'
_journal_page_first 1582
_journal_paper_doi 10.1039/b800820e
_journal_volume 32
_journal_year 2008
_chemical_compound_source 'synthesis as described'
_chemical_formula_moiety 'C12 H10 N2 Ni1 O6 V2'
_chemical_formula_sum 'C12 H10 N2 Ni O6 V2'
_chemical_formula_weight 438.81
_chemical_name_systematic
;
?
;
_space_group_IT_number 60
_symmetry_cell_setting orthorhombic
_symmetry_Int_Tables_number 60
_symmetry_space_group_name_Hall '-P 2n 2ab'
_symmetry_space_group_name_H-M 'P b c n'
_atom_sites_solution_hydrogens geom
_atom_sites_solution_primary direct
_atom_sites_solution_secondary difmap
_audit_conform_dict_location ftp://ftp.iucr.org/pub/cif_core.dic
_audit_conform_dict_name cif_core.dic
_audit_conform_dict_version 2.3
_audit_creation_date 2008-03-12T10:03:20-00:00
_audit_creation_method 'WinGX routine CIF_UPDATE'
_cell_angle_alpha 90
_cell_angle_beta 90
_cell_angle_gamma 90
_cell_formula_units_Z 8
_cell_length_a 14.9066(5)
_cell_length_b 7.6269(2)
_cell_length_c 26.9624(10)
_cell_measurement_reflns_used 18241
_cell_measurement_temperature 150(2)
_cell_measurement_theta_max 29.62
_cell_measurement_theta_min 2.03
_cell_measurement_wavelength 0.71073
_cell_volume 3065.39(17)
_computing_cell_refinement 'STOE X-AREA'
_computing_data_collection 'STOE X-AREA'
_computing_data_reduction 'STOE X-RED'
_computing_molecular_graphics 'Ortep-3 for Windows (Farrugia, 1997)'
_computing_publication_material 'WinGX publication routines (Farrugia, 1999)'
_computing_structure_refinement 'SHELXL-97 (Sheldrick, 1997)'
_computing_structure_solution 'SHELXS-86 (Sheldrick, 1986)'
_diffrn_ambient_temperature 150(2)
_diffrn_detector 'image plate (34 cm diameter)'
_diffrn_detector_area_resol_mean 6.67
_diffrn_measured_fraction_theta_full 0.994
_diffrn_measured_fraction_theta_max 0.994
_diffrn_measurement_device '2-circle goniometer'
_diffrn_measurement_device_type 'STOE IPDS 2T'
_diffrn_measurement_method 'rotation method'
_diffrn_radiation_monochromator graphite
_diffrn_radiation_probe x-ray
_diffrn_radiation_type MoK\a
_diffrn_radiation_wavelength 0.71073
_diffrn_reflns_av_R_equivalents 0.0521
_diffrn_reflns_av_unetI/netI 0.0398
_diffrn_reflns_limit_h_max 17
_diffrn_reflns_limit_h_min -20
_diffrn_reflns_limit_k_max 10
_diffrn_reflns_limit_k_min -10
_diffrn_reflns_limit_l_max 36
_diffrn_reflns_limit_l_min -36
_diffrn_reflns_number 32125
_diffrn_reflns_theta_full 29.21
_diffrn_reflns_theta_max 29.21
_diffrn_reflns_theta_min 2.04
_diffrn_source 'sealed X-ray tube, 12 x 0.4 mm long-fine focus'
_exptl_absorpt_coefficient_mu 2.44
_exptl_absorpt_correction_T_max 0.8078
_exptl_absorpt_correction_T_min 0.6944
_exptl_absorpt_correction_type analytical
_exptl_absorpt_process_details
;
X-RED (Stoe & Cie, March 2001 Revision 1.22) and
X-SHAPE (Stoe & Cie, October 1999, Revision 1.06)
Analytical numeric absorption correction using a multifaceted crystal
model based on expressions derived by R.C. Clark & J.S. Reid.
(Clark, R. C. & Reid, J. S. (1995). Acta Cryst. A51, 887-897)
;
_exptl_crystal_colour Green
_exptl_crystal_density_diffrn 1.902
_exptl_crystal_density_meas 1.89(2)
_exptl_crystal_density_method flotation
_exptl_crystal_description Prism
_exptl_crystal_F_000 1744
_exptl_crystal_size_max 0.25
_exptl_crystal_size_mid 0.11
_exptl_crystal_size_min 0.09
_refine_diff_density_max 1.514
_refine_diff_density_min -0.934
_refine_diff_density_rms 0.109
_refine_ls_extinction_method none
_refine_ls_goodness_of_fit_ref 0.976
_refine_ls_hydrogen_treatment constr
_refine_ls_matrix_type full
_refine_ls_number_parameters 191
_refine_ls_number_reflns 4149
_refine_ls_number_restraints 447
_refine_ls_restrained_S_all 0.928
_refine_ls_R_factor_all 0.0569
_refine_ls_R_factor_gt 0.0373
_refine_ls_shift/su_max 0.002
_refine_ls_shift/su_mean 0
_refine_ls_structure_factor_coef Fsqd
_refine_ls_weighting_details 'calc w=1/[\s^2^(Fo^2^)+(0.0477P)^2^+0.0000P] where P=(Fo^2^+2Fc^2^)/3'
_refine_ls_weighting_scheme calc
_refine_ls_wR_factor_gt 0.0870
_refine_ls_wR_factor_ref 0.0917
_reflns_number_gt 3120
_reflns_number_total 4149
_reflns_threshold_expression >2sigma(I)
_cod_data_source_file b800820e.txt
_cod_data_source_block nibpe(VO3)2
_cod_database_code 7051937

loop_
_symmetry_equiv_pos_as_xyz
'x, y, z'
'-x+1/2, -y+1/2, z+1/2'
'x+1/2, -y+1/2, -z'
'-x, y, -z+1/2'
'-x, -y, -z'
'x-1/2, y-1/2, -z-1/2'
'-x-1/2, y-1/2, z'
'x, -y, z-1/2'

loop_
_atom_site_label
_atom_site_type_symbol
_atom_site_fract_x
_atom_site_fract_y
_atom_site_fract_z
_atom_site_U_iso_or_equiv
_atom_site_adp_type
_atom_site_occupancy
_atom_site_symmetry_multiplicity
_atom_site_calc_flag
_atom_site_refinement_flags
_atom_site_disorder_assembly
_atom_site_disorder_group
N1A N 0.5777(5) 0.1781(12) 0.3965(3) 0.0183(14) Uani 0.626(6) 1 d PDU . 1
C1A C 0.6608(4) 0.1205(8) 0.3838(2) 0.0244(5) Uani 0.626(6) 1 d PDU . 1
H1A H 0.6905 0.0387 0.4047 0.029 Uiso 0.626(6) 1 calc PR . 1
C2A C 0.7034(4) 0.1782(7) 0.3411(2) 0.0244(5) Uani 0.626(6) 1 d PDU . 1
H2A H 0.7622 0.1377 0.3337 0.029 Uiso 0.626(6) 1 calc PR . 1
C3A C 0.6613(4) 0.2943(6) 0.30886(18) 0.0244(5) Uani 0.626(6) 1 d PDU . 1
C4A C 0.5780(4) 0.3617(7) 0.32482(18) 0.0244(5) Uani 0.626(6) 1 d PDU . 1
H4A H 0.5482 0.4479 0.3054 0.029 Uiso 0.626(6) 1 calc PR . 1
C5A C 0.5394(4) 0.3034(7) 0.36847(19) 0.0244(5) Uani 0.626(6) 1 d PDU . 1
H5A H 0.4841 0.3532 0.3789 0.029 Uiso 0.626(6) 1 calc PR . 1
N1B N 0.5884(7) 0.143(2) 0.3941(4) 0.018(2) Uani 0.374(6) 1 d PDU . 2
C1B C 0.6736(6) 0.0993(17) 0.3950(3) 0.0294(9) Uani 0.374(6) 1 d PDU . 2
H1B H 0.6942 0.0240 0.4206 0.035 Uiso 0.374(6) 1 calc PR . 2
C2B C 0.7355(6) 0.1594(13) 0.3595(3) 0.0294(9) Uani 0.374(6) 1 d PDU . 2
H2B H 0.7978 0.1358 0.3630 0.035 Uiso 0.374(6) 1 calc PR . 2
C3B C 0.7038(6) 0.2530(13) 0.3196(3) 0.0294(9) Uani 0.374(6) 1 d PDU . 2
C4B C 0.6148(7) 0.3046(14) 0.3199(3) 0.0294(9) Uani 0.374(6) 1 d PDU . 2
H4B H 0.5917 0.3755 0.2939 0.035 Uiso 0.374(6) 1 calc PR . 2
C5B C 0.5586(6) 0.2503(14) 0.3594(3) 0.0294(9) Uani 0.374(6) 1 d PDU . 2
H5B H 0.4986 0.2918 0.3610 0.035 Uiso 0.374(6) 1 calc PR . 2
C6A C 0.7007(3) 0.3523(7) 0.26141(17) 0.0244(5) Uani 0.626(6) 1 d PDU . 1
H6A H 0.6637 0.4158 0.2390 0.029 Uiso 0.626(6) 1 calc PR . 1
C7A C 0.7846(4) 0.3207(6) 0.24832(19) 0.0244(5) Uani 0.626(6) 1 d PDU . 1
H7A H 0.8206 0.2607 0.2720 0.029 Uiso 0.626(6) 1 calc PR . 1
C6B C 0.7653(6) 0.2997(12) 0.2787(3) 0.0294(9) Uani 0.374(6) 1 d PDU . 2
H6B H 0.8277 0.2857 0.2847 0.035 Uiso 0.374(6) 1 calc PR . 2
C7B C 0.7415(6) 0.3591(13) 0.2346(3) 0.0294(9) Uani 0.374(6) 1 d PDU . 2
H7B H 0.6792 0.3741 0.2284 0.035 Uiso 0.374(6) 1 calc PR . 2
N2A N 0.9221(6) 0.4534(18) 0.1147(4) 0.0183(14) Uani 0.626(6) 1 d PDU . 1
C8A C 0.8372(5) 0.5083(11) 0.1212(2) 0.0244(5) Uani 0.626(6) 1 d PDU . 1
H8A H 0.8094 0.5763 0.0960 0.029 Uiso 0.626(6) 1 calc PR . 1
C9A C 0.7888(4) 0.4685(8) 0.16376(19) 0.0244(5) Uani 0.626(6) 1 d PDU . 1
H9A H 0.7289 0.5093 0.1674 0.029 Uiso 0.626(6) 1 calc PR . 1
C10A C 0.8289(4) 0.3677(7) 0.20137(19) 0.0244(5) Uani 0.626(6) 1 d PDU . 1
C11A C 0.9148(4) 0.3054(7) 0.19197(19) 0.0244(5) Uani 0.626(6) 1 d PDU . 1
H11A H 0.9435 0.2321 0.2156 0.029 Uiso 0.626(6) 1 calc PR . 1
C12A C 0.9590(4) 0.3488(7) 0.1486(2) 0.0244(5) Uani 0.626(6) 1 d PDU . 1
H12A H 1.0173 0.3027 0.1429 0.029 Uiso 0.626(6) 1 calc PR . 1
N2B N 0.9206(9) 0.476(3) 0.1146(6) 0.018(2) Uani 0.374(6) 1 d PDU . 2
C8B C 0.8334(8) 0.516(2) 0.1130(4) 0.0294(9) Uani 0.374(6) 1 d PDU . 2
H8B H 0.8121 0.5760 0.0844 0.035 Uiso 0.374(6) 1 calc PR . 2
C9B C 0.7721(6) 0.4781(15) 0.1497(3) 0.0294(9) Uani 0.374(6) 1 d PDU . 2
H9B H 0.7100 0.5010 0.1452 0.035 Uiso 0.374(6) 1 calc PR . 2
C10B C 0.8045(6) 0.4042(14) 0.1940(3) 0.0294(9) Uani 0.374(6) 1 d PDU . 2
C11B C 0.8960(6) 0.3638(14) 0.1965(3) 0.0294(9) Uani 0.374(6) 1 d PDU . 2
H11B H 0.9205 0.3121 0.2255 0.035 Uiso 0.374(6) 1 calc PR . 2
C12B C 0.9508(6) 0.4004(14) 0.1558(3) 0.0294(9) Uani 0.374(6) 1 d PDU . 2
H12B H 1.0125 0.3700 0.1576 0.035 Uiso 0.374(6) 1 calc PR . 2
Ni1 Ni 0.50010(2) 0.03181(4) 0.445314(11) 0.01046(9) Uani 1 1 d . . .
O1 O 0.57707(11) 0.1083(2) 0.50564(6) 0.0120(3) Uani 1 1 d . . .
O2 O 0.57969(12) -0.1890(2) 0.44018(7) 0.0152(4) Uani 1 1 d . . .
O3 O 0.65769(17) 0.3445(3) 0.56635(8) 0.0300(5) Uani 1 1 d . . .
O4 O 0.75645(13) 0.2306(3) 0.48585(9) 0.0242(4) Uani 1 1 d . . .
O5 O 0.60622(13) 0.4664(3) 0.47458(8) 0.0187(4) Uani 1 1 d . . .
O6 O 0.41897(13) 0.2432(2) 0.46029(7) 0.0164(4) Uani 1 1 d . . .
V1 V 0.64801(3) 0.28511(6) 0.509499(16) 0.01193(10) Uani 1 1 d . . .
V2 V 0.62500(3) -0.30391(6) 0.486090(16) 0.01195(10) Uani 1 1 d . . .

loop_
_atom_site_aniso_label
_atom_site_aniso_U_11
_atom_site_aniso_U_22
_atom_site_aniso_U_33
_atom_site_aniso_U_23
_atom_site_aniso_U_13
_atom_site_aniso_U_12
N1A 0.018(2) 0.019(3) 0.017(2) -0.0023(16) 0.0037(17) -0.0010(15)
C1A 0.0279(9) 0.0235(8) 0.0219(9) 0.0021(7) 0.0099(6) 0.0047(6)
C2A 0.0279(9) 0.0235(8) 0.0219(9) 0.0021(7) 0.0099(6) 0.0047(6)
C3A 0.0279(9) 0.0235(8) 0.0219(9) 0.0021(7) 0.0099(6) 0.0047(6)
C4A 0.0279(9) 0.0235(8) 0.0219(9) 0.0021(7) 0.0099(6) 0.0047(6)
C5A 0.0279(9) 0.0235(8) 0.0219(9) 0.0021(7) 0.0099(6) 0.0047(6)
N1B 0.015(3) 0.031(6) 0.008(4) 0.010(3) 0.004(2) -0.005(3)
C1B 0.0238(15) 0.0425(18) 0.0219(14) 0.0097(12) 0.0060(11) -0.0038(12)
C2B 0.0238(15) 0.0425(18) 0.0219(14) 0.0097(12) 0.0060(11) -0.0038(12)
C3B 0.0238(15) 0.0425(18) 0.0219(14) 0.0097(12) 0.0060(11) -0.0038(12)
C4B 0.0238(15) 0.0425(18) 0.0219(14) 0.0097(12) 0.0060(11) -0.0038(12)
C5B 0.0238(15) 0.0425(18) 0.0219(14) 0.0097(12) 0.0060(11) -0.0038(12)
C6A 0.0279(9) 0.0235(8) 0.0219(9) 0.0021(7) 0.0099(6) 0.0047(6)
C7A 0.0279(9) 0.0235(8) 0.0219(9) 0.0021(7) 0.0099(6) 0.0047(6)
C6B 0.0238(15) 0.0425(18) 0.0219(14) 0.0097(12) 0.0060(11) -0.0038(12)
C7B 0.0238(15) 0.0425(18) 0.0219(14) 0.0097(12) 0.0060(11) -0.0038(12)
N2A 0.018(2) 0.019(3) 0.017(2) -0.0023(16) 0.0037(17) -0.0010(15)
C8A 0.0279(9) 0.0235(8) 0.0219(9) 0.0021(7) 0.0099(6) 0.0047(6)
C9A 0.0279(9) 0.0235(8) 0.0219(9) 0.0021(7) 0.0099(6) 0.0047(6)
C10A 0.0279(9) 0.0235(8) 0.0219(9) 0.0021(7) 0.0099(6) 0.0047(6)
C11A 0.0279(9) 0.0235(8) 0.0219(9) 0.0021(7) 0.0099(6) 0.0047(6)
C12A 0.0279(9) 0.0235(8) 0.0219(9) 0.0021(7) 0.0099(6) 0.0047(6)
N2B 0.015(3) 0.031(6) 0.008(4) 0.010(3) 0.004(2) -0.005(3)
C8B 0.0238(15) 0.0425(18) 0.0219(14) 0.0097(12) 0.0060(11) -0.0038(12)
C9B 0.0238(15) 0.0425(18) 0.0219(14) 0.0097(12) 0.0060(11) -0.0038(12)
C10B 0.0238(15) 0.0425(18) 0.0219(14) 0.0097(12) 0.0060(11) -0.0038(12)
C11B 0.0238(15) 0.0425(18) 0.0219(14) 0.0097(12) 0.0060(11) -0.0038(12)
C12B 0.0238(15) 0.0425(18) 0.0219(14) 0.0097(12) 0.0060(11) -0.0038(12)
Ni1 0.00878(13) 0.01254(15) 0.01005(15) 0.00079(12) 0.00042(11) -0.00016(12)
O1 0.0095(8) 0.0145(9) 0.0120(8) -0.0005(7) 0.0005(6) -0.0010(7)
O2 0.0134(8) 0.0148(9) 0.0173(9) -0.0034(7) 0.0008(7) 0.0046(7)
O3 0.0418(13) 0.0270(12) 0.0213(10) -0.0032(9) -0.0028(10) -0.0166(10)
O4 0.0098(9) 0.0217(10) 0.0412(12) 0.0042(10) 0.0034(9) 0.0001(7)
O5 0.0189(10) 0.0115(9) 0.0256(11) -0.0014(8) -0.0036(8) 0.0001(7)
O6 0.0172(9) 0.0121(9) 0.0198(9) 0.0017(7) -0.0019(7) 0.0048(7)
V1 0.00935(18) 0.0115(2) 0.0149(2) -0.00090(17) 0.00004(15) -0.00248(15)
V2 0.00843(18) 0.00999(18) 0.0174(2) -0.00114(17) -0.00143(16) 0.00061(15)

loop_
_atom_type_symbol
_atom_type_description
_atom_type_scat_dispersion_real
_atom_type_scat_dispersion_imag
_atom_type_scat_source
C C 0.0033 0.0016 'International Tables Vol C Tables 4.2.6.8 and 6.1.1.4'
H H 0 0 'International Tables Vol C Tables 4.2.6.8 and 6.1.1.4'
N N 0.0061 0.0033 'International Tables Vol C Tables 4.2.6.8 and 6.1.1.4'
Ni Ni 0.3393 1.1124 'International Tables Vol C Tables 4.2.6.8 and 6.1.1.4'
O O 0.0106 0.006 'International Tables Vol C Tables 4.2.6.8 and 6.1.1.4'
V V 0.3005 0.5294 'International Tables Vol C Tables 4.2.6.8 and 6.1.1.4'

loop_
_exptl_crystal_face_index_h
_exptl_crystal_face_index_k
_exptl_crystal_face_index_l
_exptl_crystal_face_perp_dist
1 0 0 0.053
-1 0 0 0.061
-1 1 0 0.088
1 1 0 0.088
-1 -1 0 0.113
1 -1 0 0.105
0 0 1 0.031
0 0 -1 0.06

loop_
_geom_angle_atom_site_label_1
_geom_angle_atom_site_label_2
_geom_angle_atom_site_label_3
_geom_angle
_geom_angle_site_symmetry_1
_geom_angle_site_symmetry_3
_geom_angle_publ_flag
C5A N1A C1A 118.3(6) . . ?
C5A N1A Ni1 120.1(5) . . ?
C1A N1A Ni1 119.6(5) . . ?
N1A C1A C2A 121.7(5) . . ?
C1A C2A C3A 120.9(5) . . ?
C2A C3A C4A 116.0(4) . . ?
C2A C3A C6A 123.6(5) . . ?
C4A C3A C6A 120.3(4) . . ?
C5A C4A C3A 120.6(5) . . ?
N1A C5A C4A 122.0(5) . . ?
C1B N1B C5B 119.7(10) . . ?
C1B N1B Ni1 119.7(8) . . ?
C5B N1B Ni1 120.5(7) . . ?
N1B C1B C2B 122.7(9) . . ?
C3B C2B C1B 118.4(8) . . ?
C2B C3B C4B 118.3(8) . . ?
C2B C3B C6B 119.7(8) . . ?
C4B C3B C6B 122.0(8) . . ?
C3B C4B C5B 119.1(8) . . ?
N1B C5B C4B 121.0(9) . . ?
C7A C6A C3A 123.6(5) . . ?
C6A C7A C10A 127.5(5) . . ?
C7B C6B C3B 126.0(8) . . ?
C6B C7B C10B 125.0(9) . . ?
C12A N2A C8A 119.0(7) . . ?
C12A N2A Ni1 118.4(6) . 6_666 ?
C8A N2A Ni1 122.5(5) . 6_666 ?
N2A C8A C9A 121.9(6) . . ?
C8A C9A C10A 119.7(5) . . ?
C11A C10A C9A 116.5(4) . . ?
C11A C10A C7A 119.1(5) . . ?
C9A C10A C7A 124.3(5) . . ?
C12A C11A C10A 120.8(5) . . ?
N2A C12A C11A 121.8(6) . . ?
C12B N2B C8B 117.2(10) . . ?
C12B N2B Ni1 123.6(9) . 6_666 ?
C8B N2B Ni1 119.2(8) . 6_666 ?
N2B C8B C9B 124.9(9) . . ?
C8B C9B C10B 117.9(8) . . ?
C11B C10B C9B 117.6(7) . . ?
C11B C10B C7B 122.0(7) . . ?
C9B C10B C7B 120.2(7) . . ?
C12B C11B C10B 119.2(8) . . ?
N2B C12B C11B 123.0(9) . . ?
N2B Ni1 O1 94.3(7) 6_556 5_656 ?
N2B Ni1 O6 88.8(5) 6_556 . ?
O1 Ni1 O6 87.26(8) 5_656 . ?
N2B Ni1 O2 96.3(5) 6_556 . ?
O1 Ni1 O2 86.59(7) 5_656 . ?
O6 Ni1 O2 172.33(8) . . ?
N2B Ni1 O1 175.6(7) 6_556 . ?
O1 Ni1 O1 87.21(7) 5_656 . ?
O6 Ni1 O1 87.17(7) . . ?
O2 Ni1 O1 87.95(7) . . ?
N2B Ni1 N1A 86.3(6) 6_556 . ?
O1 Ni1 N1A 178.8(2) 5_656 . ?
O6 Ni1 N1A 91.75(19) . . ?
O2 Ni1 N1A 94.35(19) . . ?
O1 Ni1 N1A 92.1(3) . . ?
N2B Ni1 N2A 4.7(11) 6_556 6_556 ?
O1 Ni1 N2A 92.2(4) 5_656 6_556 ?
O6 Ni1 N2A 92.8(3) . 6_556 ?
O2 Ni1 N2A 92.0(3) . 6_556 ?
O1 Ni1 N2A 179.4(4) . 6_556 ?
N1A Ni1 N2A 88.4(6) . 6_556 ?
N2B Ni1 N1B 85.9(9) 6_556 . ?
O1 Ni1 N1B 172.2(3) 5_656 . ?
O6 Ni1 N1B 100.5(3) . . ?
O2 Ni1 N1B 85.7(3) . . ?
O1 Ni1 N1B 93.1(4) . . ?
N1A Ni1 N1B 8.8(5) . . ?
N2A Ni1 N1B 87.4(3) 6_556 . ?
N2B Ni1 Ni1 138.0(7) 6_556 5_656 ?
O1 Ni1 Ni1 43.89(5) 5_656 5_656 ?
O6 Ni1 Ni1 86.16(6) . 5_656 ?
O2 Ni1 Ni1 86.23(5) . 5_656 ?
O1 Ni1 Ni1 43.33(5) . 5_656 ?
N1A Ni1 Ni1 135.5(2) . 5_656 ?
N2A Ni1 Ni1 136.1(4) 6_556 5_656 ?
N1B Ni1 Ni1 136.0(4) . 5_656 ?
V1 O1 Ni1 135.64(10) . 5_656 ?
V1 O1 Ni1 127.55(10) . . ?
Ni1 O1 Ni1 92.79(7) 5_656 . ?
V2 O2 Ni1 127.92(10) . . ?
V2 O4 V1 158.10(15) 7_765 . ?
V1 O5 V2 127.48(11) . 1_565 ?
V2 O6 Ni1 128.66(11) 5_656 . ?
O3 V1 O1 109.57(10) . . ?
O3 V1 O5 108.45(11) . . ?
O1 V1 O5 111.19(9) . . ?
O3 V1 O4 108.98(12) . . ?
O1 V1 O4 110.67(9) . . ?
O5 V1 O4 107.92(10) . . ?
O6 V2 O2 110.04(9) 5_656 . ?
O6 V2 O4 110.73(11) 5_656 7_755 ?
O2 V2 O4 108.78(10) . 7_755 ?
O6 V2 O5 111.19(10) 5_656 1_545 ?
O2 V2 O5 108.78(9) . 1_545 ?
O4 V2 O5 107.25(9) 7_755 1_545 ?

loop_
_geom_bond_atom_site_label_1
_geom_bond_atom_site_label_2
_geom_bond_distance
_geom_bond_site_symmetry_2
_geom_bond_publ_flag
N1A C5A 1.346(8) . ?
N1A C1A 1.359(7) . ?
N1A Ni1 2.077(8) . ?
C1A C2A 1.387(7) . ?
C2A C3A 1.390(7) . ?
C3A C4A 1.412(6) . ?
C3A C6A 1.475(6) . ?
C4A C5A 1.384(6) . ?
N1B C1B 1.312(12) . ?
N1B C5B 1.320(12) . ?
N1B Ni1 2.087(12) . ?
C1B C2B 1.407(11) . ?
C2B C3B 1.374(11) . ?
C3B C4B 1.383(11) . ?
C3B C6B 1.478(10) . ?
C4B C5B 1.419(10) . ?
C6A C7A 1.323(7) . ?
C7A C10A 1.471(6) . ?
C6B C7B 1.322(10) . ?
C7B C10B 1.482(10) . ?
N2A C12A 1.332(8) . ?
N2A C8A 1.346(8) . ?
N2A Ni1 2.080(8) 6_666 ?
C8A C9A 1.388(6) . ?
C9A C10A 1.406(7) . ?
C10A C11A 1.389(6) . ?
C11A C12A 1.382(6) . ?
N2B C12B 1.328(11) . ?
N2B C8B 1.336(11) . ?
N2B Ni1 2.049(13) 6_666 ?
C8B C9B 1.379(10) . ?
C9B C10B 1.405(9) . ?
C10B C11B 1.400(10) . ?
C11B C12B 1.397(9) . ?
Ni1 N2B 2.049(13) 6_556 ?
Ni1 O1 2.0530(18) 5_656 ?
Ni1 O6 2.0554(19) . ?
Ni1 O2 2.0644(18) . ?
Ni1 O1 2.0742(17) . ?
Ni1 N2A 2.080(8) 6_556 ?
Ni1 Ni1 2.9886(6) 5_656 ?
O1 V1 1.7166(18) . ?
O1 Ni1 2.0530(18) 5_656 ?
O2 V2 1.6604(19) . ?
O3 V1 1.605(2) . ?
O4 V2 1.787(2) 7_765 ?
O4 V1 1.787(2) . ?
O5 V1 1.785(2) . ?
O5 V2 1.801(2) 1_565 ?
O6 V2 1.654(2) 5_656 ?
V2 O6 1.654(2) 5_656 ?
V2 O4 1.787(2) 7_755 ?
V2 O5 1.801(2) 1_545 ?

loop_
_geom_torsion_atom_site_label_1
_geom_torsion_atom_site_label_2
_geom_torsion_atom_site_label_3
_geom_torsion_atom_site_label_4
_geom_torsion
_geom_torsion_site_symmetry_1
_geom_torsion_site_symmetry_2
_geom_torsion_site_symmetry_3
_geom_torsion_site_symmetry_4
_geom_torsion_publ_flag
C5A N1A C1A C2A -4.7(12) . . . . ?
Ni1 N1A C1A C2A 159.2(5) . . . . ?
N1A C1A C2A C3A -1.7(10) . . . . ?
C1A C2A C3A C4A 6.1(8) . . . . ?
C1A C2A C3A C6A -176.2(5) . . . . ?
C2A C3A C4A C5A -4.4(8) . . . . ?
C6A C3A C4A C5A 177.8(5) . . . . ?
C1A N1A C5A C4A 6.5(12) . . . . ?
Ni1 N1A C5A C4A -157.4(5) . . . . ?
C3A C4A C5A N1A -1.9(10) . . . . ?
C5B N1B C1B C2B -1(2) . . . . ?
Ni1 N1B C1B C2B 175.4(9) . . . . ?
N1B C1B C2B C3B -6.7(19) . . . . ?
C1B C2B C3B C4B 8.9(15) . . . . ?
C1B C2B C3B C6B -172.7(10) . . . . ?
C2B C3B C4B C5B -3.8(15) . . . . ?
C6B C3B C4B C5B 177.9(9) . . . . ?
C1B N1B C5B C4B 7(2) . . . . ?
Ni1 N1B C5B C4B -169.9(9) . . . . ?
C3B C4B C5B N1B -4.2(17) . . . . ?
C2A C3A C6A C7A -10.4(8) . . . . ?
C4A C3A C6A C7A 167.2(5) . . . . ?
C3A C6A C7A C10A 177.7(5) . . . . ?
C2B C3B C6B C7B 166.5(10) . . . . ?
C4B C3B C6B C7B -15.2(16) . . . . ?
C3B C6B C7B C10B -179.6(10) . . . . ?
C12A N2A C8A C9A 4.3(19) . . . . ?
Ni1 N2A C8A C9A -173.7(7) 6_666 . . . ?
N2A C8A C9A C10A -0.2(13) . . . . ?
C8A C9A C10A C11A -3.4(9) . . . . ?
C8A C9A C10A C7A 178.7(6) . . . . ?
C6A C7A C10A C11A -172.5(6) . . . . ?
C6A C7A C10A C9A 5.3(9) . . . . ?
C9A C10A C11A C12A 2.9(8) . . . . ?
C7A C10A C11A C12A -179.1(5) . . . . ?
C8A N2A C12A C11A -4.7(18) . . . . ?
Ni1 N2A C12A C11A 173.3(6) 6_666 . . . ?
C10A C11A C12A N2A 1.1(12) . . . . ?
C12B N2B C8B C9B -3(3) . . . . ?
Ni1 N2B C8B C9B 176.8(14) 6_666 . . . ?
N2B C8B C9B C10B 6(3) . . . . ?
C8B C9B C10B C11B -4.1(17) . . . . ?
C8B C9B C10B C7B -179.5(12) . . . . ?
C6B C7B C10B C11B 9.3(17) . . . . ?
C6B C7B C10B C9B -175.5(10) . . . . ?
C9B C10B C11B C12B 0.9(16) . . . . ?
C7B C10B C11B C12B 176.2(10) . . . . ?
C8B N2B C12B C11B 0(3) . . . . ?
Ni1 N2B C12B C11B 179.6(12) 6_666 . . . ?
C10B C11B C12B N2B 1(2) . . . . ?
C5A N1A Ni1 N2B 54.0(10) . . . 6_556 ?
C1A N1A Ni1 N2B -109.7(6) . . . 6_556 ?
C5A N1A Ni1 O1 -66(11) . . . 5_656 ?
C1A N1A Ni1 O1 130(10) . . . 5_656 ?
C5A N1A Ni1 O6 -34.7(7) . . . . ?
C1A N1A Ni1 O6 161.6(7) . . . . ?
C5A N1A Ni1 O2 150.0(7) . . . . ?
C1A N1A Ni1 O2 -13.7(7) . . . . ?
C5A N1A Ni1 O1 -121.9(7) . . . . ?
C1A N1A Ni1 O1 74.4(7) . . . . ?
C5A N1A Ni1 N2A 58.1(6) . . . 6_556 ?
C1A N1A Ni1 N2A -105.6(8) . . . 6_556 ?
C5A N1A Ni1 N1B 141(4) . . . . ?
C1A N1A Ni1 N1B -22(3) . . . . ?
C5A N1A Ni1 Ni1 -121.0(6) . . . 5_656 ?
C1A N1A Ni1 Ni1 75.3(8) . . . 5_656 ?
C1B N1B Ni1 N2B -129.9(17) . . . 6_556 ?
C5B N1B Ni1 N2B 46.8(10) . . . 6_556 ?
C1B N1B Ni1 O1 -38(4) . . . 5_656 ?
C5B N1B Ni1 O1 138.7(19) . . . 5_656 ?
C1B N1B Ni1 O6 142.2(12) . . . . ?
C5B N1B Ni1 O6 -41.1(13) . . . . ?
C1B N1B Ni1 O2 -33.2(12) . . . . ?
C5B N1B Ni1 O2 143.4(12) . . . . ?
C1B N1B Ni1 O1 54.5(13) . . . . ?
C5B N1B Ni1 O1 -128.9(12) . . . . ?
C1B N1B Ni1 N1A 138(5) . . . . ?
C5B N1B Ni1 N1A -45(3) . . . . ?
C1B N1B Ni1 N2A -125.4(12) . . . 6_556 ?
C5B N1B Ni1 N2A 51.3(14) . . . 6_556 ?
C1B N1B Ni1 Ni1 46.8(16) . . . 5_656 ?
C5B N1B Ni1 Ni1 -136.5(9) . . . 5_656 ?
N2B Ni1 O1 V1 -50(7) 6_556 . . . ?
O1 Ni1 O1 V1 -160.10(16) 5_656 . . . ?
O6 Ni1 O1 V1 -72.71(12) . . . . ?
O2 Ni1 O1 V1 113.22(13) . . . . ?
N1A Ni1 O1 V1 18.9(2) . . . . ?
N2A Ni1 O1 V1 -165(28) 6_556 . . . ?
N1B Ni1 O1 V1 27.7(4) . . . . ?
Ni1 Ni1 O1 V1 -160.10(16) 5_656 . . . ?
N2B Ni1 O1 Ni1 110(7) 6_556 . . 5_656 ?
O1 Ni1 O1 Ni1 0.0 5_656 . . 5_656 ?
O6 Ni1 O1 Ni1 87.39(8) . . . 5_656 ?
O2 Ni1 O1 Ni1 -86.68(7) . . . 5_656 ?
N1A Ni1 O1 Ni1 179.04(19) . . . 5_656 ?
N2A Ni1 O1 Ni1 -5(28) 6_556 . . 5_656 ?
N1B Ni1 O1 Ni1 -172.2(3) . . . 5_656 ?
N2B Ni1 O2 V2 -145.4(7) 6_556 . . . ?
O1 Ni1 O2 V2 -51.47(13) 5_656 . . . ?
O6 Ni1 O2 V2 -14.7(7) . . . . ?
O1 Ni1 O2 V2 35.86(13) . . . . ?
N1A Ni1 O2 V2 127.8(3) . . . . ?
N2A Ni1 O2 V2 -143.6(4) 6_556 . . . ?
N1B Ni1 O2 V2 129.2(4) . . . . ?
Ni1 Ni1 O2 V2 -7.49(13) 5_656 . . . ?
N2B Ni1 O6 V2 133.0(7) 6_556 . . 5_656 ?
O1 Ni1 O6 V2 38.60(14) 5_656 . . 5_656 ?
O2 Ni1 O6 V2 1.9(7) . . . 5_656 ?
O1 Ni1 O6 V2 -48.74(14) . . . 5_656 ?
N1A Ni1 O6 V2 -140.8(3) . . . 5_656 ?
N2A Ni1 O6 V2 130.7(4) 6_556 . . 5_656 ?
N1B Ni1 O6 V2 -141.4(4) . . . 5_656 ?
Ni1 Ni1 O6 V2 -5.35(13) 5_656 . . 5_656 ?
Ni1 O1 V1 O3 3.54(19) 5_656 . . . ?
Ni1 O1 V1 O3 154.44(14) . . . . ?
Ni1 O1 V1 O5 -116.33(14) 5_656 . . . ?
Ni1 O1 V1 O5 34.57(15) . . . . ?
Ni1 O1 V1 O4 123.74(14) 5_656 . . . ?
Ni1 O1 V1 O4 -85.36(13) . . . . ?
V2 O5 V1 O3 30.96(18) 1_565 . . . ?
V2 O5 V1 O1 151.50(13) 1_565 . . . ?
V2 O5 V1 O4 -86.96(16) 1_565 . . . ?
V2 O4 V1 O3 2.1(4) 7_765 . . . ?
V2 O4 V1 O1 -118.5(3) 7_765 . . . ?
V2 O4 V1 O5 119.7(3) 7_765 . . . ?
Ni1 O2 V2 O6 11.85(17) . . . 5_656 ?
Ni1 O2 V2 O4 -109.61(14) . . . 7_755 ?
Ni1 O2 V2 O5 133.88(13) . . . 1_545 ?
